data_4086835
loop_
_publ_author_name
'Aghazadeh Meshgi, Mohammad'
'Baumgartner, Judith'
'Jouikov, Viatcheslav V.'
'Marschner, Christoph'

_publ_section_title
;
 Electron Transfer and Modification of Oligosilanylsilatranes and Related
 Derivatives
;
_journal_name_full Organometallics
_journal_paper_doi 10.1021/acs.organomet.6b00786
_journal_year 2016
_chemical_formula_sum 'C24 H54 Ge K N O9 Si3'
_chemical_formula_weight 696.64
_chemical_name_systematic
;
 ?
;
_space_group_IT_number 14
_symmetry_cell_setting monoclinic
_symmetry_space_group_name_Hall '-P 2yn'
_symmetry_space_group_name_H-M 'P 1 21/n 1'
_atom_sites_solution_hydrogens geom
_atom_sites_solution_primary direct
_atom_sites_solution_secondary difmap
_audit_creation_method SHELXL-97
_cell_angle_alpha 90.00
_cell_angle_beta 99.100(4)
_cell_angle_gamma 90.00
_cell_formula_units_Z 4
_cell_length_a 11.335(2)
_cell_length_b 20.897(4)
_cell_length_c 15.215(3)
_cell_measurement_reflns_used 10180
_cell_measurement_temperature 100(2)
_cell_measurement_theta_max 52.470
_cell_measurement_theta_min 4.855
_cell_volume 3558.6(12)
_computing_cell_refinement 'Bruker XSCANS'
_computing_data_collection 'Bruker XSCANS'
_computing_data_reduction 'Bruker SHELXTL'
_computing_molecular_graphics 'Bruker SHELXTL'
_computing_publication_material 'Bruker SHELXTL'
_computing_structure_refinement 'SHELXL-97 (Sheldrick, 1997)'
_computing_structure_solution 'SHELXS-97 (Sheldrick, 1990)'
_diffrn_ambient_temperature 100(2)
_diffrn_measured_fraction_theta_full 0.981
_diffrn_measured_fraction_theta_max 0.981
_diffrn_measurement_device_type 'SMART APEX'
_diffrn_measurement_method '\w scans'
_diffrn_radiation_monochromator graphite
_diffrn_radiation_source 'fine-focus sealed tube'
_diffrn_radiation_type MoK\a
_diffrn_radiation_wavelength 0.71073
_diffrn_reflns_av_R_equivalents 0.0391
_diffrn_reflns_av_sigmaI/netI 0.0476
_diffrn_reflns_limit_h_max 14
_diffrn_reflns_limit_h_min -13
_diffrn_reflns_limit_k_max 26
_diffrn_reflns_limit_k_min -26
_diffrn_reflns_limit_l_max 18
_diffrn_reflns_limit_l_min -18
_diffrn_reflns_number 23714
_diffrn_reflns_theta_full 26.38
_diffrn_reflns_theta_max 26.38
_diffrn_reflns_theta_min 1.67
_exptl_absorpt_coefficient_mu 1.122
_exptl_absorpt_correction_T_max 0.9058
_exptl_absorpt_correction_T_min 0.7904
_exptl_absorpt_correction_type multi-scan
_exptl_absorpt_process_details SADABS
_exptl_crystal_colour colorless
_exptl_crystal_density_diffrn 1.300
_exptl_crystal_density_method 'not measured'
_exptl_crystal_description plates
_exptl_crystal_F_000 1480
_exptl_crystal_size_max 0.22
_exptl_crystal_size_mid 0.13
_exptl_crystal_size_min 0.09
_platon_squeeze_details
;
;
_refine_diff_density_max 1.723
_refine_diff_density_min -0.756
_refine_diff_density_rms 0.122
_refine_ls_extinction_method none
_refine_ls_goodness_of_fit_ref 1.073
_refine_ls_hydrogen_treatment constr
_refine_ls_matrix_type full
_refine_ls_number_parameters 386
_refine_ls_number_reflns 7145
_refine_ls_number_restraints 0
_refine_ls_restrained_S_all 1.073
_refine_ls_R_factor_all 0.0969
_refine_ls_R_factor_gt 0.0838
_refine_ls_shift/su_max 0.003
_refine_ls_shift/su_mean 0.000
_refine_ls_structure_factor_coef Fsqd
_refine_ls_weighting_details 'calc w=1/[\s^2^(Fo^2^)+(0.1062P)^2^+14.6453P] where P=(Fo^2^+2Fc^2^)/3'
_refine_ls_weighting_scheme calc
_refine_ls_wR_factor_gt 0.2161
_refine_ls_wR_factor_ref 0.2262
_reflns_number_gt 5741
_reflns_number_total 7145
_reflns_threshold_expression >2sigma(I)
_cod_data_source_file om6b00786_si_003.cif
_cod_data_source_block 2a_1200j
_cod_original_cell_volume 3558.8(13)
_cod_original_sg_symbol_H-M P2(1)/n
_cod_database_code 4086835

loop_
_symmetry_equiv_pos_as_xyz
'x, y, z'
'-x+1/2, y+1/2, -z+1/2'
'-x, -y, -z'
'x-1/2, -y-1/2, z-1/2'

loop_
_atom_site_label
_atom_site_type_symbol
_atom_site_fract_x
_atom_site_fract_y
_atom_site_fract_z
_atom_site_U_iso_or_equiv
_atom_site_adp_type
_atom_site_occupancy
_atom_site_symmetry_multiplicity
_atom_site_calc_flag
_atom_site_refinement_flags
_atom_site_disorder_assembly
_atom_site_disorder_group
O1 O 0.0647(5) 0.0445(2) 0.3703(4) 0.0364(14) Uani 0.699(8) 1 d P A 1
O2 O 0.2964(5) 0.0139(3) 0.3976(4) 0.0407(16) Uani 0.699(8) 1 d P A 1
O3 O 0.1699(7) 0.0026(3) 0.2364(4) 0.0456(18) Uani 0.699(8) 1 d P A 1
O10 O 0.2617(11) -0.0033(5) 0.2738(8) 0.029(3) Uani 0.301(8) 1 d P A 2
O11 O 0.196(2) 0.0295(7) 0.4281(8) 0.074(7) Uani 0.301(8) 1 d P A 2
O12 O 0.0377(11) 0.0227(7) 0.2769(12) 0.054(5) Uani 0.301(8) 1 d P A 2
C1 C -0.0254(6) -0.0062(4) 0.3469(7) 0.072(2) Uani 1 1 d . . .
H1A H -0.0392 -0.0125 0.2817 0.086 Uiso 0.699(8) 1 calc PR A 1
H1B H -0.1019 0.0073 0.3649 0.086 Uiso 0.699(8) 1 calc PR A 1
H1C H -0.0901 -0.0175 0.2945 0.086 Uiso 0.301(8) 1 d PR A 2
H1D H -0.0659 0.0187 0.3873 0.086 Uiso 0.301(8) 1 d PR A 2
C3 C 0.2732(8) -0.0260(3) 0.4678(4) 0.061(2) Uani 1 1 d . . .
H3A H 0.2169 -0.0034 0.5006 0.073 Uiso 1 1 calc R A 1
H3B H 0.3488 -0.0319 0.5095 0.073 Uiso 1 1 calc R A 1
Ge1 Ge 0.24196(6) 0.15199(3) 0.28869(4) 0.0358(2) Uani 1 1 d . A .
K1 K 0.36315(12) 0.07216(6) 0.13504(8) 0.0402(3) Uani 1 1 d . . .
N1 N 0.1248(4) -0.0931(2) 0.3708(3) 0.0403(11) Uani 1 1 d . . .
O4 O 0.2186(5) 0.1456(4) 0.0029(4) 0.085(2) Uani 1 1 d . A .
O5 O 0.4340(6) 0.2012(3) 0.0884(4) 0.0826(18) Uani 1 1 d . A .
O6 O 0.5760(5) 0.1317(3) 0.2203(5) 0.0871(19) Uani 1 1 d . A .
O7 O 0.5831(6) 0.0025(3) 0.2017(5) 0.0893(19) Uani 1 1 d . A .
O8 O 0.4023(8) -0.0563(3) 0.0845(5) 0.106(3) Uani 1 1 d . A .
O9 O 0.2395(8) 0.0158(4) -0.0256(5) 0.115(3) Uani 1 1 d . A .
C13 C 0.2610(10) 0.2081(5) -0.0136(7) 0.096(4) Uani 1 1 d . . .
H13A H 0.1916 0.2363 -0.0333 0.115 Uiso 1 1 calc R A .
H13B H 0.3088 0.2057 -0.0626 0.115 Uiso 1 1 calc R . .
C14 C 0.3341(11) 0.2365(4) 0.0644(6) 0.089(3) Uani 1 1 d . A .
H14A H 0.3562 0.2807 0.0506 0.107 Uiso 1 1 calc R . .
H14B H 0.2877 0.2382 0.1143 0.107 Uiso 1 1 calc R . .
C15 C 0.5033(12) 0.2294(5) 0.1704(8) 0.106(4) Uani 1 1 d . . .
H15A H 0.5283 0.2734 0.1580 0.127 Uiso 1 1 calc R A .
H15B H 0.4525 0.2316 0.2176 0.127 Uiso 1 1 calc R . .
C16 C 0.6052(11) 0.1915(6) 0.1998(12) 0.146(7) Uani 1 1 d . A .
H16A H 0.6559 0.1898 0.1525 0.175 Uiso 1 1 calc R . .
H16B H 0.6524 0.2117 0.2529 0.175 Uiso 1 1 calc R . .
C17 C 0.6633(8) 0.0928(5) 0.2754(6) 0.080(3) Uani 1 1 d . . .
H17A H 0.7367 0.0894 0.2480 0.096 Uiso 1 1 calc R A .
H17B H 0.6846 0.1126 0.3349 0.096 Uiso 1 1 calc R . .
C18 C 0.6138(12) 0.0314(6) 0.2834(6) 0.107(4) Uani 1 1 d . A .
H18A H 0.6725 0.0043 0.3217 0.128 Uiso 1 1 calc R . .
H18B H 0.5419 0.0353 0.3124 0.128 Uiso 1 1 calc R . .
C19 C 0.1474(8) 0.1195(8) -0.0674(6) 0.121(5) Uani 1 1 d . . .
H19A H 0.1862 0.1209 -0.1213 0.146 Uiso 1 1 calc R A .
H19B H 0.0701 0.1425 -0.0798 0.146 Uiso 1 1 calc R . .
C20 C 0.1271(10) 0.0438(8) -0.0371(8) 0.132(6) Uani 1 1 d . A .
H20A H 0.0934 0.0425 0.0190 0.158 Uiso 1 1 calc R . .
H20B H 0.0719 0.0212 -0.0839 0.158 Uiso 1 1 calc R . .
C21 C 0.2364(15) -0.0510(7) -0.0221(7) 0.149(8) Uani 1 1 d . . .
H21A H 0.2023 -0.0681 -0.0813 0.179 Uiso 1 1 calc R A .
H21B H 0.1845 -0.0647 0.0210 0.179 Uiso 1 1 calc R . .
C22 C 0.3577(13) -0.0769(4) 0.0050(6) 0.098(4) Uani 1 1 d . A .
H22A H 0.3545 -0.1243 0.0052 0.117 Uiso 1 1 calc R . .
H22B H 0.4096 -0.0634 -0.0382 0.117 Uiso 1 1 calc R . .
C23 C 0.5154(12) -0.0845(5) 0.1109(12) 0.140(7) Uani 1 1 d . . .
H23A H 0.5705 -0.0723 0.0692 0.168 Uiso 1 1 calc R A .
H23B H 0.5085 -0.1317 0.1112 0.168 Uiso 1 1 calc R . .
C24 C 0.5606(12) -0.0608(4) 0.2006(9) 0.109(4) Uani 1 1 d . A .
H24A H 0.5010 -0.0699 0.2400 0.131 Uiso 1 1 calc R . .
H24B H 0.6349 -0.0840 0.2245 0.131 Uiso 1 1 calc R . .
Si1 Si 0.18610(13) 0.04799(7) 0.32533(9) 0.0292(3) Uani 1 1 d . A .
Si2 Si 0.32207(14) 0.18623(8) 0.43358(10) 0.0390(4) Uani 1 1 d . . .
Si3 Si 0.04843(17) 0.19613(8) 0.27011(12) 0.0500(5) Uani 1 1 d . . .
C2 C 0.0142(8) -0.0677(4) 0.3919(7) 0.075(2) Uani 1 1 d . A .
H2A H 0.0232 -0.0613 0.4571 0.090 Uiso 1 1 calc R . .
H2B H -0.0494 -0.1000 0.3755 0.090 Uiso 1 1 calc R . .
C4 C 0.2230(10) -0.0903(4) 0.4423(6) 0.086(3) Uani 1 1 d . A .
H4A H 0.2881 -0.1172 0.4262 0.103 Uiso 1 1 calc R . .
H4B H 0.1972 -0.1098 0.4954 0.103 Uiso 1 1 calc R . .
C5 C 0.2109(7) -0.0632(3) 0.2366(4) 0.0520(17) Uani 1 1 d . . .
H5A H 0.2968 -0.0643 0.2621 0.062 Uiso 1 1 calc R A 1
H5B H 0.2032 -0.0781 0.1742 0.062 Uiso 1 1 calc R A 1
C6 C 0.1460(13) -0.1090(4) 0.2873(6) 0.114(5) Uani 1 1 d . A .
H6A H 0.0677 -0.1179 0.2504 0.137 Uiso 1 1 calc R . .
H6B H 0.1914 -0.1496 0.2924 0.137 Uiso 1 1 calc R . .
C7 C 0.2425(8) 0.1695(5) 0.5302(4) 0.079(3) Uani 1 1 d . A .
H7A H 0.2336 0.1232 0.5367 0.118 Uiso 1 1 calc R . .
H7B H 0.1634 0.1896 0.5196 0.118 Uiso 1 1 calc R . .
H7C H 0.2889 0.1871 0.5847 0.118 Uiso 1 1 calc R . .
C8 C 0.3399(10) 0.2756(4) 0.4300(6) 0.091(3) Uani 1 1 d . A .
H8A H 0.3758 0.2912 0.4889 0.137 Uiso 1 1 calc R . .
H8B H 0.2614 0.2956 0.4127 0.137 Uiso 1 1 calc R . .
H8C H 0.3917 0.2867 0.3865 0.137 Uiso 1 1 calc R . .
C9 C 0.4782(8) 0.1542(6) 0.4660(7) 0.099(4) Uani 1 1 d . A .
H9A H 0.5149 0.1737 0.5223 0.149 Uiso 1 1 calc R . .
H9B H 0.5257 0.1646 0.4195 0.149 Uiso 1 1 calc R . .
H9C H 0.4751 0.1077 0.4732 0.149 Uiso 1 1 calc R . .
C10 C 0.0587(9) 0.2822(4) 0.2261(7) 0.085(3) Uani 1 1 d . A .
H10A H -0.0212 0.3014 0.2156 0.128 Uiso 1 1 calc R . .
H10B H 0.0914 0.2812 0.1703 0.128 Uiso 1 1 calc R . .
H10C H 0.1110 0.3077 0.2702 0.128 Uiso 1 1 calc R . .
C11 C -0.0442(8) 0.1537(4) 0.1752(5) 0.072(2) Uani 1 1 d . A .
H11A H -0.0589 0.1097 0.1928 0.108 Uiso 1 1 calc R . .
H11B H -0.0016 0.1531 0.1239 0.108 Uiso 1 1 calc R . .
H11C H -0.1206 0.1760 0.1591 0.108 Uiso 1 1 calc R . .
C12 C -0.0369(7) 0.1986(5) 0.3636(6) 0.077(3) Uani 1 1 d . A .
H12A H -0.1130 0.2207 0.3448 0.115 Uiso 1 1 calc R . .
H12B H 0.0092 0.2216 0.4137 0.115 Uiso 1 1 calc R . .
H12C H -0.0524 0.1549 0.3820 0.115 Uiso 1 1 calc R . .

loop_
_atom_site_aniso_label
_atom_site_aniso_U_11
_atom_site_aniso_U_22
_atom_site_aniso_U_33
_atom_site_aniso_U_23
_atom_site_aniso_U_13
_atom_site_aniso_U_12
O1 0.031(3) 0.034(3) 0.046(3) -0.002(2) 0.011(2) 0.004(2)
O2 0.029(3) 0.048(3) 0.043(3) 0.015(3) -0.003(2) -0.002(2)
O3 0.078(5) 0.035(3) 0.026(3) 0.002(2) 0.017(3) 0.005(3)
O10 0.025(7) 0.027(6) 0.038(7) -0.007(5) 0.020(5) -0.006(5)
O11 0.18(2) 0.035(8) 0.013(6) 0.003(5) 0.025(9) 0.003(10)
O12 0.021(7) 0.050(8) 0.093(12) 0.037(8) 0.018(7) 0.010(6)
C1 0.036(4) 0.063(4) 0.123(7) 0.035(5) 0.034(4) 0.013(3)
C3 0.094(6) 0.045(3) 0.036(3) 0.011(3) -0.017(3) -0.001(3)
Ge1 0.0523(4) 0.0307(3) 0.0257(3) 0.0011(2) 0.0102(2) 0.0034(2)
K1 0.0469(7) 0.0338(6) 0.0400(7) -0.0106(5) 0.0068(5) 0.0056(5)
N1 0.038(3) 0.051(3) 0.033(2) 0.007(2) 0.0089(19) 0.006(2)
O4 0.061(3) 0.145(6) 0.050(3) 0.018(3) 0.013(3) 0.038(4)
O5 0.111(5) 0.065(3) 0.083(4) 0.020(3) 0.049(4) 0.018(3)
O6 0.053(3) 0.096(5) 0.107(5) -0.028(4) -0.002(3) 0.009(3)
O7 0.094(5) 0.075(4) 0.101(5) 0.013(4) 0.020(4) 0.015(3)
O8 0.136(6) 0.076(4) 0.126(6) -0.047(4) 0.082(5) -0.050(4)
O9 0.131(7) 0.143(7) 0.081(4) -0.043(4) 0.053(4) -0.085(6)
C13 0.119(8) 0.098(7) 0.074(6) 0.034(6) 0.027(6) 0.073(7)
C14 0.142(9) 0.064(5) 0.074(6) 0.022(4) 0.056(6) 0.033(6)
C15 0.140(10) 0.072(6) 0.124(9) -0.039(6) 0.078(8) -0.037(7)
C16 0.093(9) 0.111(9) 0.252(18) -0.107(11) 0.083(10) -0.040(7)
C17 0.060(5) 0.112(7) 0.061(5) -0.005(5) -0.015(4) -0.008(5)
C18 0.129(9) 0.143(10) 0.040(4) -0.006(5) -0.010(5) -0.012(8)
C19 0.053(5) 0.255(17) 0.052(5) -0.006(7) -0.005(4) 0.062(8)
C20 0.067(7) 0.230(17) 0.105(8) -0.077(10) 0.033(6) -0.085(9)
C21 0.205(15) 0.178(13) 0.060(6) -0.021(7) 0.009(7) -0.170(13)
C22 0.176(12) 0.060(5) 0.068(6) -0.026(4) 0.052(7) -0.047(7)
C23 0.145(11) 0.045(5) 0.268(19) -0.008(8) 0.146(13) 0.017(6)
C24 0.148(11) 0.041(4) 0.162(11) 0.010(6) 0.096(9) 0.017(5)
Si1 0.0345(7) 0.0318(7) 0.0229(7) 0.0038(5) 0.0100(5) 0.0085(5)
Si2 0.0353(8) 0.0494(9) 0.0315(8) -0.0027(6) 0.0033(6) -0.0058(7)
Si3 0.0577(11) 0.0320(8) 0.0505(10) -0.0106(7) -0.0218(8) 0.0124(7)
C2 0.064(5) 0.068(5) 0.096(6) 0.009(4) 0.018(4) -0.013(4)
C4 0.122(8) 0.058(5) 0.063(5) 0.026(4) -0.033(5) -0.010(5)
C5 0.085(5) 0.033(3) 0.046(4) -0.009(3) 0.036(3) -0.010(3)
C6 0.265(15) 0.035(4) 0.066(5) -0.013(4) 0.096(8) -0.024(6)
C7 0.074(5) 0.137(8) 0.027(3) -0.018(4) 0.014(3) -0.050(5)
C8 0.128(8) 0.065(5) 0.068(5) -0.012(4) -0.023(5) -0.043(5)
C9 0.066(6) 0.149(10) 0.073(6) -0.013(6) -0.020(5) 0.034(6)
C10 0.090(6) 0.047(4) 0.106(7) 0.005(4) -0.023(5) 0.014(4)
C11 0.073(5) 0.073(5) 0.060(5) -0.011(4) -0.021(4) -0.005(4)
C12 0.049(4) 0.102(7) 0.079(6) -0.019(5) 0.009(4) 0.031(4)

loop_
_atom_type_symbol
_atom_type_description
_atom_type_scat_dispersion_real
_atom_type_scat_dispersion_imag
_atom_type_scat_source
C C 0.0033 0.0016 'International Tables Vol C Tables 4.2.6.8 and 6.1.1.4'
H H 0.0000 0.0000 'International Tables Vol C Tables 4.2.6.8 and 6.1.1.4'
N N 0.0061 0.0033 'International Tables Vol C Tables 4.2.6.8 and 6.1.1.4'
O O 0.0106 0.0060 'International Tables Vol C Tables 4.2.6.8 and 6.1.1.4'
Si Si 0.0817 0.0704 'International Tables Vol C Tables 4.2.6.8 and 6.1.1.4'
K K 0.2009 0.2494 'International Tables Vol C Tables 4.2.6.8 and 6.1.1.4'
Ge Ge 0.1547 1.8001 'International Tables Vol C Tables 4.2.6.8 and 6.1.1.4'

loop_
_geom_angle_atom_site_label_1
_geom_angle_atom_site_label_2
_geom_angle_atom_site_label_3
_geom_angle
C1 O1 Si1 121.9(5)
C3 O2 Si1 122.3(5)
C5 O3 Si1 123.6(5)
C5 O3 K1 100.7(4)
Si1 O3 K1 97.9(3)
C5 O10 Si1 122.9(8)
C5 O10 K1 110.5(6)
Si1 O10 K1 106.2(5)
C3 O11 Si1 121.4(12)
C1 O12 Si1 110.3(10)
O1 C1 C2 111.2(7)
O1 C1 O12 59.5(7)
C2 C1 O12 121.9(8)
O2 C3 C4 116.5(6)
O2 C3 O11 54.1(8)
C4 C3 O11 114.4(9)
Si1 Ge1 Si3 96.29(6)
Si1 Ge1 Si2 97.87(6)
Si3 Ge1 Si2 101.94(6)
Si1 Ge1 K1 81.98(4)
Si3 Ge1 K1 126.17(5)
Si2 Ge1 K1 131.73(5)
O4 K1 O6 116.2(2)
O4 K1 O8 114.6(2)
O6 K1 O8 112.3(2)
O4 K1 O9 57.9(3)
O6 K1 O9 146.5(2)
O8 K1 O9 57.2(3)
O4 K1 O7 151.66(18)
O6 K1 O7 56.20(19)
O8 K1 O7 57.6(2)
O9 K1 O7 111.4(3)
O4 K1 O5 58.7(2)
O6 K1 O5 57.5(2)
O8 K1 O5 137.85(18)
O9 K1 O5 106.6(2)
O7 K1 O5 106.89(19)
O4 K1 O10 122.7(3)
O6 K1 O10 107.5(3)
O8 K1 O10 77.8(2)
O9 K1 O10 101.1(3)
O7 K1 O10 84.0(3)
O5 K1 O10 143.4(2)
O4 K1 O3 102.92(18)
O6 K1 O3 124.91(19)
O8 K1 O3 81.40(16)
O9 K1 O3 86.87(17)
O7 K1 O3 102.48(18)
O5 K1 O3 139.87(16)
O10 K1 O3 20.2(2)
O4 K1 Ge1 88.31(12)
O6 K1 Ge1 82.82(13)
O8 K1 Ge1 139.40(14)
O9 K1 Ge1 126.99(19)
O7 K1 Ge1 115.34(15)
O5 K1 Ge1 82.46(12)
O10 K1 Ge1 61.6(2)
O3 K1 Ge1 60.25(10)
O4 K1 C18 157.3(3)
O6 K1 C18 41.9(3)
O8 K1 C18 78.2(3)
O9 K1 C18 134.2(3)
O7 K1 C18 23.2(2)
O5 K1 C18 99.0(3)
O10 K1 C18 77.1(3)
O3 K1 C18 97.3(2)
Ge1 K1 C18 93.0(2)
O4 K1 C20 43.1(3)
O6 K1 C20 156.0(3)
O8 K1 C20 76.7(3)
O9 K1 C20 22.7(3)
O7 K1 C20 133.4(3)
O5 K1 C20 100.4(3)
O10 K1 C20 96.0(3)
O3 K1 C20 77.5(2)
Ge1 K1 C20 105.0(2)
C18 K1 C20 154.9(4)
O4 K1 Si1 107.22(12)
O6 K1 Si1 102.85(15)
O8 K1 Si1 101.76(13)
O9 K1 Si1 110.37(14)
O7 K1 Si1 101.12(14)
O5 K1 Si1 120.22(12)
O10 K1 Si1 24.5(2)
O3 K1 Si1 25.22(10)
Ge1 K1 Si1 37.76(3)
C18 K1 Si1 87.0(2)
C20 K1 Si1 96.58(19)
C6 N1 C4 119.1(9)
C6 N1 C2 125.5(8)
C4 N1 C2 114.5(7)
C19 O4 C13 113.9(9)
C19 O4 K1 123.4(8)
C13 O4 K1 116.6(5)
C14 O5 C15 108.7(8)
C14 O5 K1 108.4(6)
C15 O5 K1 106.8(5)
C16 O6 C17 119.1(9)
C16 O6 K1 121.7(8)
C17 O6 K1 118.3(5)
C24 O7 C18 117.6(9)
C24 O7 K1 109.5(7)
C18 O7 K1 100.0(6)
C22 O8 C23 109.1(10)
C22 O8 K1 120.4(7)
C23 O8 K1 119.3(7)
C20 O9 C21 113.5(10)
C20 O9 K1 104.4(6)
C21 O9 K1 112.9(7)
O4 C13 C14 113.1(7)
O5 C14 C13 110.0(8)
C16 C15 O5 109.9(9)
O6 C16 C15 112.1(9)
C18 C17 O6 108.4(8)
O7 C18 C17 111.6(9)
O7 C18 K1 56.8(5)
C17 C18 K1 90.9(6)
O4 C19 C20 104.7(8)
O9 C20 C19 105.7(7)
O9 C20 K1 52.9(4)
C19 C20 K1 85.6(5)
O9 C21 C22 110.5(8)
O8 C22 C21 110.2(9)
O8 C23 C24 107.0(8)
O7 C24 C23 112.4(10)
O11 Si1 O1 60.8(9)
O11 Si1 O3 130.5(6)
O1 Si1 O3 109.2(3)
O11 Si1 O10 110.3(8)
O1 Si1 O10 135.0(4)
O3 Si1 O10 39.5(4)
O11 Si1 O2 47.9(8)
O1 Si1 O2 107.2(3)
O3 Si1 O2 105.5(3)
O10 Si1 O2 69.3(5)
O11 Si1 O12 104.2(10)
O1 Si1 O12 50.6(6)
O3 Si1 O12 61.2(6)
O10 Si1 O12 97.8(7)
O2 Si1 O12 133.6(5)
O11 Si1 Ge1 118.4(6)
O1 Si1 Ge1 114.61(19)
O3 Si1 Ge1 109.8(2)
O10 Si1 Ge1 108.0(4)
O2 Si1 Ge1 110.2(2)
O12 Si1 Ge1 116.2(4)
O11 Si1 K1 144.3(9)
O1 Si1 K1 154.8(2)
O3 Si1 K1 56.8(2)
O10 Si1 K1 49.3(4)
O2 Si1 K1 97.2(2)
O12 Si1 K1 107.3(5)
Ge1 Si1 K1 60.26(4)
C7 Si2 C8 106.0(5)
C7 Si2 C9 106.1(5)
C8 Si2 C9 105.0(5)
C7 Si2 Ge1 121.0(2)
C8 Si2 Ge1 107.5(3)
C9 Si2 Ge1 110.1(3)
C12 Si3 C11 108.1(4)
C12 Si3 C10 108.0(5)
C11 Si3 C10 103.4(4)
C12 Si3 Ge1 120.7(3)
C11 Si3 Ge1 107.8(3)
C10 Si3 Ge1 107.5(3)
N1 C2 C1 115.1(7)
N1 C4 C3 117.1(6)
O3 C5 O10 45.0(5)
O3 C5 C6 115.1(6)
O10 C5 C6 123.1(7)
N1 C6 C5 119.8(7)

loop_
_geom_bond_atom_site_label_1
_geom_bond_atom_site_label_2
_geom_bond_distance
O1 C1 1.475(10)
O1 Si1 1.633(5)
O2 C3 1.413(9)
O2 Si1 1.687(5)
O3 C5 1.451(8)
O3 Si1 1.639(6)
O3 K1 3.219(7)
O10 C5 1.454(12)
O10 Si1 1.646(11)
O10 K1 3.006(11)
O11 C3 1.519(19)
O11 Si1 1.598(12)
O12 C1 1.501(16)
O12 Si1 1.805(14)
C1 C2 1.492(11)
C3 C4 1.485(10)
Ge1 Si1 2.3552(16)
Ge1 Si3 2.3554(19)
Ge1 Si2 2.3588(16)
Ge1 K1 3.3393(14)
K1 O4 2.835(6)
K1 O6 2.839(6)
K1 O8 2.847(7)
K1 O9 2.871(7)
K1 O7 2.927(7)
K1 O5 2.933(6)
K1 C18 3.444(11)
K1 C20 3.486(11)
K1 Si1 3.808(2)
N1 C6 1.372(8)
N1 C4 1.429(9)
N1 C2 1.444(10)
O4 C19 1.350(12)
O4 C13 1.428(13)
O5 C14 1.352(11)
O5 C15 1.487(13)
O6 C16 1.342(15)
O6 C17 1.442(10)
O7 C24 1.346(11)
O7 C18 1.376(11)
O8 C22 1.307(12)
O8 C23 1.410(15)
O9 C20 1.388(16)
O9 C21 1.397(17)
C13 C14 1.461(15)
C15 C16 1.413(18)
C17 C18 1.414(15)
C19 C20 1.67(2)
C21 C22 1.47(2)
C23 C24 1.47(2)
Si2 C7 1.875(7)
Si2 C8 1.881(8)
Si2 C9 1.883(8)
Si3 C12 1.843(9)
Si3 C11 1.870(7)
Si3 C10 1.929(8)
C5 C6 1.494(10)

loop_
_geom_torsion_atom_site_label_1
_geom_torsion_atom_site_label_2
_geom_torsion_atom_site_label_3
_geom_torsion_atom_site_label_4
_geom_torsion
Si1 O1 C1 C2 77.4(8)
Si1 O1 C1 O12 -38.1(7)
Si1 O12 C1 O1 30.3(6)
Si1 O12 C1 C2 -67.0(13)
Si1 O2 C3 C4 71.5(10)
Si1 O2 C3 O11 -30.6(9)
Si1 O11 C3 O2 32.2(10)
Si1 O11 C3 C4 -73.8(18)
C5 O10 K1 O4 79.2(7)
Si1 O10 K1 O4 -56.1(6)
C5 O10 K1 O6 -142.1(7)
Si1 O10 K1 O6 82.6(6)
C5 O10 K1 O8 -32.3(7)
Si1 O10 K1 O8 -167.6(6)
C5 O10 K1 O9 20.3(8)
Si1 O10 K1 O9 -115.0(5)
C5 O10 K1 O7 -90.4(7)
Si1 O10 K1 O7 134.3(6)
C5 O10 K1 O5 159.3(5)
Si1 O10 K1 O5 23.9(9)
C5 O10 K1 O3 66.1(8)
Si1 O10 K1 O3 -69.2(7)
C5 O10 K1 Ge1 146.5(8)
Si1 O10 K1 Ge1 11.2(4)
C5 O10 K1 C18 -112.9(7)
Si1 O10 K1 C18 111.8(6)
C5 O10 K1 C20 42.7(8)
Si1 O10 K1 C20 -92.6(6)
C5 O10 K1 Si1 135.3(11)
C5 O3 K1 O4 130.4(4)
Si1 O3 K1 O4 -103.0(3)
C5 O3 K1 O6 -94.2(4)
Si1 O3 K1 O6 32.4(4)
C5 O3 K1 O8 17.1(4)
Si1 O3 K1 O8 143.6(3)
C5 O3 K1 O9 74.4(5)
Si1 O3 K1 O9 -159.1(3)
C5 O3 K1 O7 -36.9(5)
Si1 O3 K1 O7 89.7(3)
C5 O3 K1 O5 -173.3(4)
Si1 O3 K1 O5 -46.7(4)
C5 O3 K1 O10 -60.9(7)
Si1 O3 K1 O10 65.7(7)
C5 O3 K1 Ge1 -149.1(5)
Si1 O3 K1 Ge1 -22.58(19)
C5 O3 K1 C18 -59.8(5)
Si1 O3 K1 C18 66.7(3)
C5 O3 K1 C20 95.3(5)
Si1 O3 K1 C20 -138.2(4)
C5 O3 K1 Si1 -126.5(6)
Si1 Ge1 K1 O4 121.43(16)
Si3 Ge1 K1 O4 29.48(17)
Si2 Ge1 K1 O4 -145.15(17)
Si1 Ge1 K1 O6 -121.92(16)
Si3 Ge1 K1 O6 146.12(17)
Si2 Ge1 K1 O6 -28.51(17)
Si1 Ge1 K1 O8 -5.8(3)
Si3 Ge1 K1 O8 -97.7(3)
Si2 Ge1 K1 O8 87.6(3)
Si1 Ge1 K1 O9 74.9(2)
Si3 Ge1 K1 O9 -17.1(2)
Si2 Ge1 K1 O9 168.3(2)
Si1 Ge1 K1 O7 -74.76(16)
Si3 Ge1 K1 O7 -166.72(16)
Si2 Ge1 K1 O7 18.65(17)
Si1 Ge1 K1 O5 -179.93(15)
Si3 Ge1 K1 O5 88.11(16)
Si2 Ge1 K1 O5 -86.52(16)
Si1 Ge1 K1 O10 -7.6(3)
Si3 Ge1 K1 O10 -99.5(3)
Si2 Ge1 K1 O10 85.8(3)
Si1 Ge1 K1 O3 15.50(14)
Si3 Ge1 K1 O3 -76.46(15)
Si2 Ge1 K1 O3 108.92(15)
Si1 Ge1 K1 C18 -81.2(2)
Si3 Ge1 K1 C18 -173.2(2)
Si2 Ge1 K1 C18 12.2(2)
Si1 Ge1 K1 C20 81.2(3)
Si3 Ge1 K1 C20 -10.7(3)
Si2 Ge1 K1 C20 174.6(3)
Si3 Ge1 K1 Si1 -91.96(8)
Si2 Ge1 K1 Si1 93.41(7)
O6 K1 O4 C19 151.0(6)
O8 K1 O4 C19 17.4(7)
O9 K1 O4 C19 9.0(6)
O7 K1 O4 C19 84.2(8)
O5 K1 O4 C19 150.0(7)
O10 K1 O4 C19 -73.5(7)
O3 K1 O4 C19 -68.9(7)
Ge1 K1 O4 C19 -127.8(7)
C18 K1 O4 C19 138.4(8)
C20 K1 O4 C19 -13.6(7)
Si1 K1 O4 C19 -94.7(7)
O6 K1 O4 C13 0.2(6)
O8 K1 O4 C13 -133.3(6)
O9 K1 O4 C13 -141.8(6)
O7 K1 O4 C13 -66.5(8)
O5 K1 O4 C13 -0.8(5)
O10 K1 O4 C13 135.7(6)
O3 K1 O4 C13 140.3(5)
Ge1 K1 O4 C13 81.4(5)
C18 K1 O4 C13 -12.4(9)
C20 K1 O4 C13 -164.4(7)
Si1 K1 O4 C13 114.5(5)
O4 K1 O5 C14 32.0(5)
O6 K1 O5 C14 -146.9(6)
O8 K1 O5 C14 125.1(6)
O9 K1 O5 C14 65.8(6)
O7 K1 O5 C14 -174.9(5)
O10 K1 O5 C14 -71.9(8)
O3 K1 O5 C14 -39.6(7)
Ge1 K1 O5 C14 -60.6(5)
C18 K1 O5 C14 -152.5(6)
C20 K1 O5 C14 43.4(6)
Si1 K1 O5 C14 -60.7(6)
O4 K1 O5 C15 149.0(6)
O6 K1 O5 C15 -29.9(6)
O8 K1 O5 C15 -118.0(6)
O9 K1 O5 C15 -177.2(6)
O7 K1 O5 C15 -57.9(6)
O10 K1 O5 C15 45.0(8)
O3 K1 O5 C15 77.3(6)
Ge1 K1 O5 C15 56.3(6)
C18 K1 O5 C15 -35.6(6)
C20 K1 O5 C15 160.3(6)
Si1 K1 O5 C15 56.3(6)
O4 K1 O6 C16 0.9(8)
O8 K1 O6 C16 135.5(7)
O9 K1 O6 C16 71.6(9)
O7 K1 O6 C16 149.2(8)
O5 K1 O6 C16 1.9(7)
O10 K1 O6 C16 -140.9(8)
O3 K1 O6 C16 -129.4(7)
Ge1 K1 O6 C16 -83.7(8)
C18 K1 O6 C16 173.6(9)
C20 K1 O6 C16 27.3(11)
Si1 K1 O6 C16 -115.9(8)
O4 K1 O6 C17 -168.5(6)
O8 K1 O6 C17 -33.9(7)
O9 K1 O6 C17 -97.8(8)
O7 K1 O6 C17 -20.1(6)
O5 K1 O6 C17 -167.4(7)
O10 K1 O6 C17 49.8(6)
O3 K1 O6 C17 61.2(6)
Ge1 K1 O6 C17 107.0(6)
C18 K1 O6 C17 4.3(6)
C20 K1 O6 C17 -142.0(8)
Si1 K1 O6 C17 74.8(6)
O4 K1 O7 C24 -108.3(8)
O6 K1 O7 C24 168.7(8)
O8 K1 O7 C24 -26.3(7)
O9 K1 O7 C24 -46.7(7)
O5 K1 O7 C24 -162.8(7)
O10 K1 O7 C24 53.0(7)
O3 K1 O7 C24 44.9(7)
Ge1 K1 O7 C24 107.6(7)
C18 K1 O7 C24 124.2(10)
C20 K1 O7 C24 -39.6(8)
Si1 K1 O7 C24 70.6(7)
O4 K1 O7 C18 127.5(7)
O6 K1 O7 C18 44.5(6)
O8 K1 O7 C18 -150.5(7)
O9 K1 O7 C18 -170.9(6)
O5 K1 O7 C18 73.0(6)
O10 K1 O7 C18 -71.2(7)
O3 K1 O7 C18 -79.3(6)
Ge1 K1 O7 C18 -16.6(7)
C20 K1 O7 C18 -163.8(7)
Si1 K1 O7 C18 -53.6(6)
O4 K1 O8 C22 1.6(8)
O6 K1 O8 C22 -133.7(7)
O9 K1 O8 C22 10.2(7)
O7 K1 O8 C22 -147.2(8)
O5 K1 O8 C22 -68.1(8)
O10 K1 O8 C22 122.2(8)
O3 K1 O8 C22 102.0(8)
Ge1 K1 O8 C22 120.6(7)
C18 K1 O8 C22 -158.6(8)
C20 K1 O8 C22 22.9(8)
Si1 K1 O8 C22 117.0(7)
O4 K1 O8 C23 141.6(8)
O6 K1 O8 C23 6.2(8)
O9 K1 O8 C23 150.1(8)
O7 K1 O8 C23 -7.3(8)
O5 K1 O8 C23 71.9(9)
O10 K1 O8 C23 -97.9(8)
O3 K1 O8 C23 -118.1(8)
Ge1 K1 O8 C23 -99.5(8)
C18 K1 O8 C23 -18.7(8)
C20 K1 O8 C23 162.8(8)
Si1 K1 O8 C23 -103.1(8)
O4 K1 O9 C20 -42.9(7)
O6 K1 O9 C20 -132.6(7)
O8 K1 O9 C20 146.3(8)
O7 K1 O9 C20 166.7(7)
O5 K1 O9 C20 -77.0(7)
O10 K1 O9 C20 78.8(8)
O3 K1 O9 C20 64.5(7)
Ge1 K1 O9 C20 16.1(8)
C18 K1 O9 C20 161.7(8)
Si1 K1 O9 C20 55.2(8)
O4 K1 O9 C21 -166.5(9)
O6 K1 O9 C21 103.7(9)
O8 K1 O9 C21 22.6(8)
O7 K1 O9 C21 43.0(9)
O5 K1 O9 C21 159.3(8)
O10 K1 O9 C21 -44.8(9)
O3 K1 O9 C21 -59.2(9)
Ge1 K1 O9 C21 -107.6(9)
C18 K1 O9 C21 38.0(10)
C20 K1 O9 C21 -123.7(11)
Si1 K1 O9 C21 -68.5(9)
C19 O4 C13 C14 177.7(8)
K1 O4 C13 C14 -28.8(9)
C15 O5 C14 C13 -177.2(8)
K1 O5 C14 C13 -61.4(8)
O4 C13 C14 O5 63.3(10)
C14 O5 C15 C16 176.9(10)
K1 O5 C15 C16 60.1(10)
C17 O6 C16 C15 -161.6(10)
K1 O6 C16 C15 29.1(14)
O5 C15 C16 O6 -61.3(14)
C16 O6 C17 C18 -176.9(10)
K1 O6 C17 C18 -7.3(10)
C24 O7 C18 C17 165.3(10)
K1 O7 C18 C17 -76.3(10)
C24 O7 C18 K1 -118.4(9)
O6 C17 C18 O7 59.7(12)
O6 C17 C18 K1 5.3(7)
O4 K1 C18 O7 -102.1(8)
O6 K1 C18 O7 -119.2(7)
O8 K1 C18 O7 25.1(6)
O9 K1 C18 O7 11.9(8)
O5 K1 C18 O7 -112.1(6)
O10 K1 C18 O7 105.1(7)
O3 K1 C18 O7 104.7(6)
Ge1 K1 C18 O7 165.1(6)
C20 K1 C18 O7 28.6(11)
Si1 K1 C18 O7 127.8(6)
O4 K1 C18 C17 13.3(11)
O6 K1 C18 C17 -3.8(5)
O8 K1 C18 C17 140.5(7)
O9 K1 C18 C17 127.3(6)
O7 K1 C18 C17 115.4(10)
O5 K1 C18 C17 3.3(7)
O10 K1 C18 C17 -139.6(7)
O3 K1 C18 C17 -139.9(6)
Ge1 K1 C18 C17 -79.6(6)
C20 K1 C18 C17 143.9(7)
Si1 K1 C18 C17 -116.9(6)
C13 O4 C19 C20 171.8(7)
K1 O4 C19 C20 20.3(9)
C21 O9 C20 C19 -164.8(8)
K1 O9 C20 C19 71.9(8)
C21 O9 C20 K1 123.3(8)
O4 C19 C20 O9 -63.2(9)
O4 C19 C20 K1 -13.7(6)
O4 K1 C20 O9 122.6(8)
O6 K1 C20 O9 86.7(11)
O8 K1 C20 O9 -28.6(7)
O7 K1 C20 O9 -17.1(9)
O5 K1 C20 O9 108.3(7)
O10 K1 C20 O9 -104.5(7)
O3 K1 C20 O9 -112.6(8)
Ge1 K1 C20 O9 -166.8(7)
C18 K1 C20 O9 -32.1(12)
Si1 K1 C20 O9 -129.2(7)
O4 K1 C20 C19 9.1(4)
O6 K1 C20 C19 -26.7(11)
O8 K1 C20 C19 -142.1(6)
O9 K1 C20 C19 -113.4(9)
O7 K1 C20 C19 -130.5(6)
O5 K1 C20 C19 -5.1(6)
O10 K1 C20 C19 142.0(6)
O3 K1 C20 C19 134.0(6)
Ge1 K1 C20 C19 79.8(5)
C18 K1 C20 C19 -145.5(7)
Si1 K1 C20 C19 117.4(5)
C20 O9 C21 C22 -170.5(9)
K1 O9 C21 C22 -52.0(10)
C23 O8 C22 C21 176.9(8)
K1 O8 C22 C21 -39.6(10)
O9 C21 C22 O8 61.3(11)
C22 O8 C23 C24 -179.1(8)
K1 O8 C23 C24 36.9(10)
C18 O7 C24 C23 173.2(10)
K1 O7 C24 C23 60.0(10)
O8 C23 C24 O7 -66.3(11)
C3 O11 Si1 O1 134.7(16)
C3 O11 Si1 O3 44(2)
C3 O11 Si1 O10 3.6(18)
C3 O11 Si1 O2 -29.1(11)
C3 O11 Si1 O12 107.7(15)
C3 O11 Si1 Ge1 -121.4(11)
C3 O11 Si1 K1 -44(2)
C1 O1 Si1 O11 -110.4(8)
C1 O1 Si1 O3 15.9(6)
C1 O1 Si1 O10 -20.2(9)
C1 O1 Si1 O2 -97.9(6)
C1 O1 Si1 O12 34.9(7)
C1 O1 Si1 Ge1 139.5(5)
C1 O1 Si1 K1 67.5(7)
C5 O3 Si1 O11 -27.3(14)
K1 O3 Si1 O11 -135.9(12)
C5 O3 Si1 O1 -94.9(7)
K1 O3 Si1 O1 156.6(2)
C5 O3 Si1 O10 44.2(8)
K1 O3 Si1 O10 -64.4(7)
C5 O3 Si1 O2 20.0(7)
K1 O3 Si1 O2 -88.5(3)
C5 O3 Si1 O12 -111.5(8)
K1 O3 Si1 O12 139.9(5)
C5 O3 Si1 Ge1 138.7(5)
K1 O3 Si1 Ge1 30.2(2)
C5 O3 Si1 K1 108.6(7)
C5 O10 Si1 O11 86.1(13)
K1 O10 Si1 O11 -145.5(9)
C5 O10 Si1 O1 17.6(14)
K1 O10 Si1 O1 145.9(4)
C5 O10 Si1 O3 -43.6(8)
K1 O10 Si1 O3 84.8(7)
C5 O10 Si1 O2 111.5(10)
K1 O10 Si1 O2 -120.1(5)
C5 O10 Si1 O12 -22.2(11)
K1 O10 Si1 O12 106.1(6)
C5 O10 Si1 Ge1 -143.1(8)
K1 O10 Si1 Ge1 -14.8(5)
C5 O10 Si1 K1 -128.3(12)
C3 O2 Si1 O11 31.9(9)
C3 O2 Si1 O1 17.1(6)
C3 O2 Si1 O3 -99.1(6)
C3 O2 Si1 O10 -115.3(7)
C3 O2 Si1 O12 -34.3(10)
C3 O2 Si1 Ge1 142.4(5)
C3 O2 Si1 K1 -156.7(5)
C1 O12 Si1 O11 0.2(11)
C1 O12 Si1 O1 -30.6(7)
C1 O12 Si1 O3 128.9(10)
C1 O12 Si1 O10 113.6(9)
C1 O12 Si1 O2 44.7(13)
C1 O12 Si1 Ge1 -131.9(7)
C1 O12 Si1 K1 163.3(7)
Si3 Ge1 Si1 O11 -95.2(10)
Si2 Ge1 Si1 O11 7.8(10)
K1 Ge1 Si1 O11 139.0(10)
Si3 Ge1 Si1 O1 -26.5(2)
Si2 Ge1 Si1 O1 76.5(2)
K1 Ge1 Si1 O1 -152.2(2)
Si3 Ge1 Si1 O3 96.8(3)
Si2 Ge1 Si1 O3 -160.2(3)
K1 Ge1 Si1 O3 -29.0(3)
Si3 Ge1 Si1 O10 138.6(5)
Si2 Ge1 Si1 O10 -118.4(5)
K1 Ge1 Si1 O10 12.9(5)
Si3 Ge1 Si1 O2 -147.4(2)
Si2 Ge1 Si1 O2 -44.4(3)
K1 Ge1 Si1 O2 86.8(2)
Si3 Ge1 Si1 O12 29.9(6)
Si2 Ge1 Si1 O12 133.0(6)
K1 Ge1 Si1 O12 -95.8(6)
Si3 Ge1 Si1 K1 125.74(5)
Si2 Ge1 Si1 K1 -131.24(5)
O4 K1 Si1 O11 -161.4(9)
O6 K1 Si1 O11 -38.5(9)
O8 K1 Si1 O11 78.0(9)
O9 K1 Si1 O11 137.1(9)
O7 K1 Si1 O11 19.1(9)
O5 K1 Si1 O11 -98.1(9)
O10 K1 Si1 O11 65.6(11)
O3 K1 Si1 O11 114.8(9)
Ge1 K1 Si1 O11 -98.2(9)
C18 K1 Si1 O11 0.6(9)
C20 K1 Si1 O11 155.7(9)
O4 K1 Si1 O1 21.7(5)
O6 K1 Si1 O1 144.7(5)
O8 K1 Si1 O1 -98.9(5)
O9 K1 Si1 O1 -39.7(5)
O7 K1 Si1 O1 -157.8(5)
O5 K1 Si1 O1 85.0(5)
O10 K1 Si1 O1 -111.3(7)
O3 K1 Si1 O1 -62.1(5)
Ge1 K1 Si1 O1 84.9(5)
C18 K1 Si1 O1 -176.3(5)
C20 K1 Si1 O1 -21.2(5)
O4 K1 Si1 O3 83.8(3)
O6 K1 Si1 O3 -153.2(3)
O8 K1 Si1 O3 -36.8(3)
O9 K1 Si1 O3 22.4(4)
O7 K1 Si1 O3 -95.7(3)
O5 K1 Si1 O3 147.1(3)
O10 K1 Si1 O3 -49.2(6)
Ge1 K1 Si1 O3 147.0(3)
C18 K1 Si1 O3 -114.2(4)
C20 K1 Si1 O3 40.9(4)
O4 K1 Si1 O10 133.0(6)
O6 K1 Si1 O10 -104.1(6)
O8 K1 Si1 O10 12.4(6)
O9 K1 Si1 O10 71.5(6)
O7 K1 Si1 O10 -46.5(6)
O5 K1 Si1 O10 -163.7(6)
O3 K1 Si1 O10 49.2(6)
Ge1 K1 Si1 O10 -163.8(6)
C18 K1 Si1 O10 -65.0(6)
C20 K1 Si1 O10 90.1(6)
O4 K1 Si1 O2 -172.4(3)
O6 K1 Si1 O2 -49.4(3)
O8 K1 Si1 O2 67.0(3)
O9 K1 Si1 O2 126.2(3)
O7 K1 Si1 O2 8.2(3)
O5 K1 Si1 O2 -109.0(3)
O10 K1 Si1 O2 54.7(6)
O3 K1 Si1 O2 103.9(4)
Ge1 K1 Si1 O2 -109.1(2)
C18 K1 Si1 O2 -10.3(3)
C20 K1 Si1 O2 144.8(4)
O4 K1 Si1 O12 47.5(5)
O6 K1 Si1 O12 170.5(5)
O8 K1 Si1 O12 -73.1(5)
O9 K1 Si1 O12 -13.9(5)
O7 K1 Si1 O12 -131.9(5)
O5 K1 Si1 O12 110.9(5)
O10 K1 Si1 O12 -85.4(7)
O3 K1 Si1 O12 -36.2(5)
Ge1 K1 Si1 O12 110.8(5)
C18 K1 Si1 O12 -150.4(5)
C20 K1 Si1 O12 4.7(5)
O4 K1 Si1 Ge1 -63.24(17)
O6 K1 Si1 Ge1 59.74(15)
O8 K1 Si1 Ge1 176.2(2)
O9 K1 Si1 Ge1 -124.7(2)
O7 K1 Si1 Ge1 117.29(15)
O5 K1 Si1 Ge1 0.08(17)
O10 K1 Si1 Ge1 163.8(6)
O3 K1 Si1 Ge1 -147.0(3)
C18 K1 Si1 Ge1 98.8(2)
C20 K1 Si1 Ge1 -106.1(3)
Si1 Ge1 Si2 C7 -44.3(4)
Si3 Ge1 Si2 C7 53.9(4)
K1 Ge1 Si2 C7 -130.5(4)
Si1 Ge1 Si2 C8 -166.0(4)
Si3 Ge1 Si2 C8 -67.8(4)
K1 Ge1 Si2 C8 107.8(4)
Si1 Ge1 Si2 C9 80.1(4)
Si3 Ge1 Si2 C9 178.3(4)
K1 Ge1 Si2 C9 -6.2(4)
Si1 Ge1 Si3 C12 61.6(4)
Si2 Ge1 Si3 C12 -37.8(4)
K1 Ge1 Si3 C12 146.2(4)
Si1 Ge1 Si3 C11 -63.1(3)
Si2 Ge1 Si3 C11 -162.6(3)
K1 Ge1 Si3 C11 21.5(3)
Si1 Ge1 Si3 C10 -174.0(3)
Si2 Ge1 Si3 C10 86.5(3)
K1 Ge1 Si3 C10 -89.4(3)
C6 N1 C2 C1 -59.2(11)
C4 N1 C2 C1 109.8(9)
O1 C1 C2 N1 -59.5(10)
O12 C1 C2 N1 7.0(14)
C6 N1 C4 C3 99.1(10)
C2 N1 C4 C3 -70.6(10)
O2 C3 C4 N1 -47.5(13)
O11 C3 C4 N1 13.0(14)
Si1 O3 C5 O10 -45.3(7)
K1 O3 C5 O10 61.9(7)
Si1 O3 C5 C6 67.4(10)
K1 O3 C5 C6 174.6(7)
Si1 O10 C5 O3 44.5(7)
K1 O10 C5 O3 -82.0(7)
Si1 O10 C5 C6 -49.0(15)
K1 O10 C5 C6 -175.5(8)
C4 N1 C6 C5 -69.7(12)
C2 N1 C6 C5 98.8(13)
O3 C5 C6 N1 -46.5(15)
O10 C5 C6 N1 4.6(17)

loop_
_platon_squeeze_void_nr
_platon_squeeze_void_average_x
_platon_squeeze_void_average_y
_platon_squeeze_void_average_z
_platon_squeeze_void_volume
_platon_squeeze_void_count_electrons
_platon_squeeze_void_content
1 0.228 0.174 0.739 12 0 ' '
2 0.271 0.674 0.761 13 0 ' '
3 0.728 0.326 0.239 12 1 ' '
4 0.771 0.826 0.261 13 0 ' '
